data_7229067
loop_
_publ_author_name
'Pfeiffer, Constance R.'
'Biggins, Naomi'
'Lewis, William'
'Champness, Neil R.'

_publ_section_title
;
 Nickel(ii) metal--organic frameworks with
 N,N&#x2032;-di(4-pyridyl)-naphthalenediimide ligands: influence of
 secondary building unit geometry on dimensionality and framework
 dimensions
;
_journal_name_full CrystEngComm
_journal_paper_doi 10.1039/C7CE00956A
_journal_year 2017
_chemical_formula_moiety 'C30 H15 N5 Ni O9'
_chemical_formula_sum 'C48 H57 N11 Ni O15'
_chemical_formula_weight 1086.75
_space_group_crystal_system triclinic
_space_group_IT_number 2
_space_group_name_Hall '-P 1'
_space_group_name_H-M_alt 'P -1'
_symmetry_space_group_name_Hall '-P 1'
_symmetry_space_group_name_H-M 'P -1'
_atom_sites_solution_hydrogens geom
_atom_sites_solution_primary direct
_atom_sites_solution_secondary difmap
_audit_creation_date 2016-02-12
_audit_creation_method
;
Olex2 1.2
(compiled 2015.09.30 svn.r3233 for OlexSys, GUI svn.r5103)
;
_audit_update_record
;
2016-07-15 deposited with the CCDC.
2017-08-25 downloaded from the CCDC.
;
_cell_angle_alpha 85.612(3)
_cell_angle_beta 89.685(3)
_cell_angle_gamma 64.385(6)
_cell_formula_units_Z 2
_cell_length_a 11.1115(7)
_cell_length_b 12.5077(8)
_cell_length_c 16.1965(4)
_cell_measurement_reflns_used 4146
_cell_measurement_temperature 120(2)
_cell_measurement_theta_max 73.3830
_cell_measurement_theta_min 4.4180
_cell_volume 2022.8(2)
_computing_cell_refinement
;
CrysAlisPro, Agilent Technologies,
Version 1.171.37.35 (release 13-08-2014 CrysAlis171 .NET)
(compiled Aug 13 2014,18:06:01)
;
_computing_data_collection
;
CrysAlisPro, Agilent Technologies,
Version 1.171.37.35 (release 13-08-2014 CrysAlis171 .NET)
(compiled Aug 13 2014,18:06:01)
;
_computing_data_reduction
;
CrysAlisPro, Agilent Technologies,
Version 1.171.37.35 (release 13-08-2014 CrysAlis171 .NET)
(compiled Aug 13 2014,18:06:01)
;
_computing_molecular_graphics 'Olex2 (Dolomanov et al., 2009)'
_computing_publication_material 'Olex2 (Dolomanov et al., 2009)'
_computing_structure_refinement 'ShelXL (Sheldrick, 2015)'
_computing_structure_solution 'ShelXT (Sheldrick, 2015)'
_diffrn_ambient_environment N~2~
_diffrn_ambient_temperature 120(2)
_diffrn_crystal_treatment 'flash frozen in gaseous N2'
_diffrn_detector 'CCD plate'
_diffrn_detector_area_resol_mean 5.2349
_diffrn_detector_type AtlasS2
_diffrn_measured_fraction_theta_full 0.998
_diffrn_measured_fraction_theta_max 0.965
_diffrn_measurement_details
;
#__ type_ start__ end____ width___ exp.time_
  1 omega   19.00  111.00   1.0000   10.0000
omega____ theta____ kappa____ phi______ frames
    -       42.8292   57.0000  -90.0000 92

#__ type_ start__ end____ width___ exp.time_
  2 omega  132.00  166.00   1.0000   40.0000
omega____ theta____ kappa____ phi______ frames
    -      104.5000   15.0000   30.0000 34

#__ type_ start__ end____ width___ exp.time_
  3 omega  108.00  136.00   1.0000   40.0000
omega____ theta____ kappa____ phi______ frames
    -      104.5000  -77.0000  -60.0000 28

#__ type_ start__ end____ width___ exp.time_
  4 omega   64.00  121.00   1.0000   40.0000
omega____ theta____ kappa____ phi______ frames
    -      104.5000 -125.0000 -180.0000 57

#__ type_ start__ end____ width___ exp.time_
  5 omega   64.00  108.00   1.0000   40.0000
omega____ theta____ kappa____ phi______ frames
    -      104.5000  -94.0000 -180.0000 44

#__ type_ start__ end____ width___ exp.time_
  6 omega   45.00  108.00   1.0000   40.0000
omega____ theta____ kappa____ phi______ frames
    -      104.5000  -94.0000  -90.0000 63

#__ type_ start__ end____ width___ exp.time_
  7 omega   35.00  109.00   1.0000   40.0000
omega____ theta____ kappa____ phi______ frames
    -      104.5000  -94.0000    0.0000 74

#__ type_ start__ end____ width___ exp.time_
  8 omega   89.00  117.00   1.0000   40.0000
omega____ theta____ kappa____ phi______ frames
    -      104.5000  -77.0000  150.0000 28

#__ type_ start__ end____ width___ exp.time_
  9 omega   59.00  126.00   1.0000   40.0000
omega____ theta____ kappa____ phi______ frames
    -      104.5000   15.0000   30.0000 67

#__ type_ start__ end____ width___ exp.time_
 10 omega   97.00  159.00   1.0000   40.0000
omega____ theta____ kappa____ phi______ frames
    -      104.5000   45.0000  -90.0000 62

#__ type_ start__ end____ width___ exp.time_
 11 omega  101.00  174.00   1.0000   40.0000
omega____ theta____ kappa____ phi______ frames
    -      104.5000  125.0000 -150.0000 73

#__ type_ start__ end____ width___ exp.time_
 12 omega   41.00   86.00   1.0000   40.0000
omega____ theta____ kappa____ phi______ frames
    -      104.5000  -30.0000   60.0000 45

#__ type_ start__ end____ width___ exp.time_
 13 omega   30.00   90.00   1.0000   40.0000
omega____ theta____ kappa____ phi______ frames
    -      104.5000  -30.0000  -30.0000 60

#__ type_ start__ end____ width___ exp.time_
 14 omega   41.00   69.00   1.0000   40.0000
omega____ theta____ kappa____ phi______ frames
    -      104.5000  -77.0000  -60.0000 28

#__ type_ start__ end____ width___ exp.time_
 15 omega   31.00   66.00   1.0000   40.0000
omega____ theta____ kappa____ phi______ frames
    -      104.5000  -30.0000 -120.0000 35

#__ type_ start__ end____ width___ exp.time_
 16 omega   33.00   72.00   1.0000   40.0000
omega____ theta____ kappa____ phi______ frames
    -      104.5000  -30.0000 -180.0000 39

#__ type_ start__ end____ width___ exp.time_
 17 omega  -69.00   23.00   1.0000   10.0000
omega____ theta____ kappa____ phi______ frames
    -      -38.5000   77.0000   30.0000 92

#__ type_ start__ end____ width___ exp.time_
 18 omega   34.00   90.00   1.0000   40.0000
omega____ theta____ kappa____ phi______ frames
    -      104.5000  -30.0000  120.0000 56

#__ type_ start__ end____ width___ exp.time_
 19 omega   31.00   72.00   1.0000   40.0000
omega____ theta____ kappa____ phi______ frames
    -      104.5000  -77.0000  150.0000 41

#__ type_ start__ end____ width___ exp.time_
 20 omega  -27.00   68.00   1.0000   10.0000
omega____ theta____ kappa____ phi______ frames
    -       42.8292  -57.0000  120.0000 95

#__ type_ start__ end____ width___ exp.time_
 21 omega    8.00   33.00   1.0000   10.0000
omega____ theta____ kappa____ phi______ frames
    -      -38.5000   38.0000 -180.0000 25
;
_diffrn_measurement_device 'four-circle diffractometer'
_diffrn_measurement_device_type 'GV1000, AtlasS2'
_diffrn_measurement_method '\w scans'
_diffrn_measurement_specimen_support 'MiTeGen micromount'
_diffrn_orient_matrix_UB_11 -0.1131412000
_diffrn_orient_matrix_UB_12 -0.0207722000
_diffrn_orient_matrix_UB_13 0.0427846000
_diffrn_orient_matrix_UB_21 0.0584979000
_diffrn_orient_matrix_UB_22 -0.1270898000
_diffrn_orient_matrix_UB_23 -0.0282580000
_diffrn_orient_matrix_UB_31 0.0862437000
_diffrn_orient_matrix_UB_32 -0.0469274000
_diffrn_orient_matrix_UB_33 0.0805084000
_diffrn_radiation_monochromator mirror
_diffrn_radiation_probe x-ray
_diffrn_radiation_type CuK\a
_diffrn_radiation_wavelength 1.54184
_diffrn_reflns_av_R_equivalents 0.0508
_diffrn_reflns_av_unetI/netI 0.0726
_diffrn_reflns_Laue_measured_fraction_full 0.998
_diffrn_reflns_Laue_measured_fraction_max 0.965
_diffrn_reflns_limit_h_max 13
_diffrn_reflns_limit_h_min -11
_diffrn_reflns_limit_k_max 14
_diffrn_reflns_limit_k_min -15
_diffrn_reflns_limit_l_max 19
_diffrn_reflns_limit_l_min -17
_diffrn_reflns_number 14755
_diffrn_reflns_point_group_measured_fraction_full 0.998
_diffrn_reflns_point_group_measured_fraction_max 0.965
_diffrn_reflns_theta_full 67.684
_diffrn_reflns_theta_max 73.645
_diffrn_reflns_theta_min 3.933
_diffrn_source 'microfocus tube'
_diffrn_source_type 'ROD microfocus tube'
_exptl_absorpt_coefficient_mu 1.540
_exptl_absorpt_correction_T_max 0.977
_exptl_absorpt_correction_T_min 0.916
_exptl_absorpt_correction_type gaussian
_exptl_absorpt_process_details
;
CrysAlisPro, Agilent Technologies,
Version 1.171.37.35 (release 13-08-2014 CrysAlis171 .NET)
(compiled Aug 13 2014,18:06:01)
Numerical absorption correction based on gaussian integration over
            a multifaceted crystal model
Empirical absorption correction using spherical harmonics,
 implemented in SCALE3 ABSPACK scaling algorithm.
;
_exptl_crystal_colour 'clear light colourless'
_exptl_crystal_colour_lustre clear
_exptl_crystal_colour_modifier light
_exptl_crystal_colour_primary colourless
_exptl_crystal_density_diffrn 1.784
_exptl_crystal_description plate
_exptl_crystal_F_000 1140
_exptl_crystal_size_max 0.1555
_exptl_crystal_size_mid 0.0593
_exptl_crystal_size_min 0.0264
_refine_diff_density_max 0.547
_refine_diff_density_min -0.548
_refine_diff_density_rms 0.062
_refine_ls_extinction_method none
_refine_ls_goodness_of_fit_ref 1.033
_refine_ls_hydrogen_treatment constr
_refine_ls_matrix_type full
_refine_ls_number_parameters 406
_refine_ls_number_reflns 7891
_refine_ls_number_restraints 0
_refine_ls_restrained_S_all 1.033
_refine_ls_R_factor_all 0.0746
_refine_ls_R_factor_gt 0.0543
_refine_ls_shift/su_max 0.001
_refine_ls_shift/su_mean 0.000
_refine_ls_structure_factor_coef Fsqd
_refine_ls_weighting_details 'w=1/[\s^2^(Fo^2^)+(0.0716P)^2^] where P=(Fo^2^+2Fc^2^)/3'
_refine_ls_weighting_scheme calc
_refine_ls_wR_factor_gt 0.1376
_refine_ls_wR_factor_ref 0.1498
_reflns_Friedel_coverage 0.000
_reflns_number_gt 5761
_reflns_number_total 7891
_reflns_threshold_expression 'I > 2\s(I)'
_cod_data_source_file c7ce00956a2.cif
_cod_data_source_block nhbndn_sq
_cod_original_cell_volume 2022.9(2)
_cod_database_code 7229067
_nottingham_internal_coll_client NHB/NRC
_nottingham_internal_coll_date 11/02/2016
_nottingham_internal_coll_frame_method 'omega scans'
_nottingham_internal_coll_frame_time '10.0000, 40.0000'
_nottingham_internal_coll_frame_width 1.0000
_nottingham_internal_coll_instrument 'GVB, PL13110001'
_nottingham_internal_coll_location NOTTS
_nottingham_internal_coll_name NHBNDN
_nottingham_internal_coll_number 15629
_nottingham_internal_coll_type custom
_nottingham_internal_coll_user pczcrp
_nottingham_internal_process_date 12/02/2016
_nottingham_internal_process_user pczcrp
_nottingham_internal_refinement_date 12/02/2016
_nottingham_internal_refinement_user pczcrp
_nottingham_internal_self_archive_date 12/02/2016
_nottingham_internal_solution_date 12/02/2016
_nottingham_internal_solution_user pczcrp
_chemical_oxdiff_formula C48H24Ni2N2O18
_chemical_oxdiff_usercomment 'NHBNDN #15629 GVB-894 in fomblin on micromount for NHB/NRC'
_shelx_space_group_comment
;
The symmetry employed for this shelxl refinement is uniquely defined
by the following loop, which should always be used as a source of
symmetry information in preference to the above space-group names.
They are only intended as comments.
;
_reflns_odcompleteness_completeness 99.89
_reflns_odcompleteness_iscentric 1
_reflns_odcompleteness_theta 66.97
_olex2_refinement_description
;
1. Fixed Uiso
 At 1.2 times of:
  All C(H) groups
2.a Aromatic/amide H refined with riding coordinates:
 C00I(H00I), C00P(H00P), C00Q(H00Q), C00R(H00R), C00S(H00S), C00Y(H00Y),
 C00Z(H00Z), C010(H010), C011(H011), C014(H014), C015(H015), C016(H016),
 C017(H017), C018(H018), C019(H019)
;
_shelx_shelxl_version_number 2014/7
_olex2_exptl_crystal_mounting_method 'in fomblin film on a micromount'
_olex2_submission_special_instructions 'No special instructions were received'

loop_
_space_group_symop_operation_xyz
'x, y, z'
'-x, -y, -z'

loop_
_atom_site_label
_atom_site_type_symbol
_atom_site_fract_x
_atom_site_fract_y
_atom_site_fract_z
_atom_site_U_iso_or_equiv
_atom_site_adp_type
_atom_site_occupancy
_atom_site_site_symmetry_order
_atom_site_calc_flag
_atom_site_refinement_flags_posn
Ni01 Ni 0.35771(5) 0.55059(4) 0.90609(2) 0.02504(13) Uani 1 1 d .
O002 O 0.5609(2) 0.34747(17) 1.05446(11) 0.0321(4) Uani 1 1 d .
O003 O 0.4586(2) 0.37529(17) 0.93082(11) 0.0319(4) Uani 1 1 d .
O004 O 0.1998(2) 0.5389(2) 0.83424(12) 0.0388(5) Uani 1 1 d .
O005 O 0.1970(2) 0.7104(2) 0.85118(12) 0.0409(5) Uani 1 1 d .
O006 O 0.8552(2) 0.3695(2) 0.63576(12) 0.0425(5) Uani 1 1 d .
O007 O 1.2014(2) 0.3676(3) 0.26959(12) 0.0489(6) Uani 1 1 d .
O008 O 0.8485(2) 0.7046(3) 0.16656(13) 0.0498(6) Uani 1 1 d .
N009 N 0.4625(2) 0.5369(2) 0.79752(12) 0.0297(5) Uani 1 1 d .
N00A N 1.2458(2) 0.5542(2) 0.01093(13) 0.0313(5) Uani 1 1 d .
O00B O 0.4729(2) 0.6504(3) 0.50812(13) 0.0569(7) Uani 1 1 d .
N00C N 1.0254(2) 0.5395(3) 0.22035(13) 0.0379(6) Uani 1 1 d .
N00D N 0.6658(2) 0.5165(2) 0.57491(13) 0.0353(5) Uani 1 1 d .
N00E N 0.1417(3) 0.6508(3) 0.82076(15) 0.0441(6) Uani 1 1 d .
C00F C 0.5136(3) 0.3150(2) 0.99655(15) 0.0267(5) Uani 1 1 d .
O00G O 0.0359(3) 0.6998(3) 0.78058(19) 0.0733(9) Uani 1 1 d .
C00H C 0.4572(3) 0.0408(3) 0.96862(16) 0.0296(5) Uani 1 1 d .
C00I C 0.4508(3) 0.1567(2) 0.95718(16) 0.0310(5) Uani 1 1 d .
H00I H 0.3955 0.2111 0.9139 0.037 Uiso 1 1 calc R
C00J C 0.5235(3) 0.1912(2) 1.00785(16) 0.0303(6) Uani 1 1 d .
C00K C 0.8800(3) 0.5264(3) 0.35986(16) 0.0362(6) Uani 1 1 d .
C00L C 0.5947(3) 0.5231(3) 0.65069(16) 0.0342(6) Uani 1 1 d .
C00M C 0.6733(3) 0.6045(3) 0.43476(16) 0.0400(7) Uani 1 1 d .
C00N C 0.8067(3) 0.5219(3) 0.43068(16) 0.0354(6) Uani 1 1 d .
C00O C 1.0117(3) 0.4396(3) 0.35456(17) 0.0391(7) Uani 1 1 d .
C00P C 0.5162(3) 0.4352(3) 0.75998(16) 0.0331(6) Uani 1 1 d .
H00P H 0.5066 0.3680 0.7847 0.040 Uiso 1 1 calc R
C00Q C 1.1911(3) 0.4766(3) 0.01988(16) 0.0360(6) Uani 1 1 d .
H00Q H 1.2031 0.4249 -0.0226 0.043 Uiso 1 1 calc R
C00R C 0.5847(3) 0.4231(3) 0.68703(17) 0.0375(6) Uani 1 1 d .
H00R H 0.6234 0.3493 0.6627 0.045 Uiso 1 1 calc R
C00S C 0.4759(3) 0.6311(3) 0.76189(16) 0.0350(6) Uani 1 1 d .
H00S H 0.4392 0.7032 0.7883 0.042 Uiso 1 1 calc R
C00T C 0.8944(3) 0.6267(3) 0.22248(17) 0.0390(7) Uani 1 1 d .
C00U C 1.1013(3) 0.5439(3) 0.14881(16) 0.0390(7) Uani 1 1 d .
C00V C 0.7993(3) 0.4351(3) 0.57448(16) 0.0355(6) Uani 1 1 d .
C00W C 0.5935(3) 0.5961(3) 0.50656(17) 0.0413(7) Uani 1 1 d .
C00X C 0.8709(3) 0.4327(3) 0.49627(16) 0.0356(6) Uani 1 1 d .
C00Y C 0.5406(3) 0.6283(3) 0.68845(17) 0.0382(6) Uani 1 1 d .
H00Y H 0.5476 0.6971 0.6646 0.046 Uiso 1 1 calc R
C00Z C 1.0722(3) 0.3523(3) 0.41771(18) 0.0398(7) Uani 1 1 d .
H00Z H 1.1613 0.2938 0.4128 0.048 Uiso 1 1 calc R
C010 C 1.1190(3) 0.4687(3) 0.08725(17) 0.0377(6) Uani 1 1 d .
H010 H 1.0822 0.4127 0.0913 0.045 Uiso 1 1 calc R
C011 C 0.3909(3) -0.1093(3) 0.92876(18) 0.0351(6) Uani 1 1 d .
H011 H 0.3398 -0.1330 0.8940 0.042 Uiso 1 1 calc R
C012 C 0.8179(3) 0.6199(3) 0.29680(16) 0.0390(7) Uani 1 1 d .
C013 C 1.0891(3) 0.4415(3) 0.27996(16) 0.0411(7) Uani 1 1 d .
C014 C 1.2270(3) 0.6269(3) 0.07137(18) 0.0450(8) Uani 1 1 d .
H014 H 1.2641 0.6826 0.0659 0.054 Uiso 1 1 calc R
C015 C 0.3817(3) 0.0031(3) 0.91752(18) 0.0358(6) Uani 1 1 d .
H015 H 0.3240 0.0571 0.8749 0.043 Uiso 1 1 calc R
C016 C 0.6140(3) 0.6943(4) 0.37262(18) 0.0451(7) Uani 1 1 d .
H016 H 0.5238 0.7509 0.3765 0.054 Uiso 1 1 calc R
C017 C 1.0013(3) 0.3503(3) 0.48970(18) 0.0402(7) Uani 1 1 d .
H017 H 1.0438 0.2915 0.5341 0.048 Uiso 1 1 calc R
C018 C 0.6882(3) 0.7016(3) 0.30347(18) 0.0450(7) Uani 1 1 d .
H018 H 0.6478 0.7639 0.2609 0.054 Uiso 1 1 calc R
C019 C 1.1557(4) 0.6244(4) 0.14174(19) 0.0506(9) Uani 1 1 d .
H019 H 1.1448 0.6767 0.1837 0.061 Uiso 1 1 calc R

loop_
_atom_site_aniso_label
_atom_site_aniso_U_11
_atom_site_aniso_U_22
_atom_site_aniso_U_33
_atom_site_aniso_U_23
_atom_site_aniso_U_13
_atom_site_aniso_U_12
Ni01 0.0381(3) 0.0304(2) 0.0156(2) -0.00540(15) 0.00785(16) -0.02282(19)
O002 0.0509(11) 0.0346(10) 0.0236(8) -0.0068(7) 0.0083(8) -0.0298(9)
O003 0.0545(12) 0.0324(10) 0.0192(8) -0.0056(7) 0.0088(8) -0.0281(9)
O004 0.0440(11) 0.0590(14) 0.0253(9) -0.0118(9) 0.0074(8) -0.0324(11)
O005 0.0475(12) 0.0413(11) 0.0309(10) -0.0069(8) 0.0001(9) -0.0158(10)
O006 0.0508(13) 0.0544(13) 0.0251(10) -0.0011(9) 0.0110(9) -0.0260(11)
O007 0.0396(12) 0.0856(18) 0.0253(10) -0.0059(10) 0.0113(8) -0.0308(12)
O008 0.0535(13) 0.0770(17) 0.0251(10) 0.0031(11) 0.0099(9) -0.0354(13)
N009 0.0427(13) 0.0380(12) 0.0177(9) -0.0047(9) 0.0089(9) -0.0258(11)
N00A 0.0418(13) 0.0456(13) 0.0174(9) -0.0071(9) 0.0096(9) -0.0286(11)
O00B 0.0415(13) 0.096(2) 0.0274(10) 0.0054(12) 0.0124(9) -0.0258(13)
N00C 0.0375(13) 0.0673(17) 0.0176(10) -0.0061(10) 0.0094(9) -0.0304(13)
N00D 0.0404(13) 0.0534(15) 0.0188(10) -0.0035(10) 0.0112(9) -0.0266(12)
N00E 0.0439(15) 0.0618(19) 0.0261(12) -0.0096(12) 0.0016(11) -0.0215(14)
C00F 0.0386(14) 0.0321(13) 0.0216(12) -0.0107(10) 0.0130(10) -0.0254(11)
O00G 0.0517(16) 0.090(2) 0.0616(17) -0.0194(16) -0.0221(13) -0.0124(15)
C00H 0.0400(14) 0.0318(13) 0.0245(11) -0.0057(10) 0.0057(10) -0.0220(11)
C00I 0.0422(15) 0.0311(14) 0.0262(12) -0.0058(10) 0.0048(11) -0.0216(12)
C00J 0.0433(15) 0.0334(14) 0.0254(12) -0.0068(10) 0.0094(11) -0.0265(12)
C00K 0.0408(15) 0.0614(19) 0.0196(12) -0.0070(12) 0.0066(11) -0.0338(15)
C00L 0.0404(15) 0.0518(17) 0.0188(11) -0.0043(11) 0.0091(11) -0.0277(14)
C00M 0.0450(16) 0.066(2) 0.0189(12) -0.0049(12) 0.0080(11) -0.0329(16)
C00N 0.0402(15) 0.0573(18) 0.0188(12) -0.0067(11) 0.0073(10) -0.0300(14)
C00O 0.0413(16) 0.069(2) 0.0217(12) -0.0112(13) 0.0093(11) -0.0362(16)
C00P 0.0492(16) 0.0334(14) 0.0250(12) -0.0069(10) 0.0117(11) -0.0251(13)
C00Q 0.0519(17) 0.0474(16) 0.0216(12) -0.0065(11) 0.0081(11) -0.0331(14)
C00R 0.0520(17) 0.0426(16) 0.0268(13) -0.0083(11) 0.0118(12) -0.0282(14)
C00S 0.0501(17) 0.0377(15) 0.0240(12) -0.0054(11) 0.0128(11) -0.0250(13)
C00T 0.0436(16) 0.065(2) 0.0194(12) -0.0070(13) 0.0094(11) -0.0330(15)
C00U 0.0417(16) 0.070(2) 0.0185(12) -0.0067(12) 0.0082(11) -0.0360(16)
C00V 0.0416(15) 0.0542(18) 0.0223(13) -0.0085(12) 0.0108(11) -0.0309(14)
C00W 0.0424(17) 0.065(2) 0.0197(12) 0.0001(12) 0.0089(11) -0.0274(16)
C00X 0.0420(15) 0.0557(18) 0.0195(12) -0.0081(11) 0.0112(11) -0.0303(14)
C00Y 0.0519(17) 0.0461(17) 0.0253(13) 0.0000(12) 0.0086(12) -0.0299(15)
C00Z 0.0419(16) 0.0555(19) 0.0287(14) -0.0088(13) 0.0096(12) -0.0266(15)
C010 0.0487(17) 0.0524(18) 0.0238(12) -0.0030(12) 0.0087(12) -0.0330(15)
C011 0.0467(16) 0.0324(14) 0.0343(14) -0.0075(11) -0.0010(12) -0.0238(13)
C012 0.0417(16) 0.067(2) 0.0176(12) -0.0026(12) 0.0090(11) -0.0324(15)
C013 0.0411(16) 0.078(2) 0.0177(12) -0.0084(13) 0.0079(11) -0.0376(17)
C014 0.0571(19) 0.070(2) 0.0324(14) -0.0249(14) 0.0222(13) -0.0478(18)
C015 0.0462(16) 0.0320(14) 0.0352(14) -0.0023(11) -0.0071(12) -0.0225(13)
C016 0.0403(16) 0.071(2) 0.0254(13) -0.0022(14) 0.0068(12) -0.0253(16)
C017 0.0473(17) 0.0544(18) 0.0256(13) -0.0028(12) 0.0085(12) -0.0286(15)
C018 0.0460(17) 0.067(2) 0.0238(13) 0.0032(13) 0.0072(12) -0.0279(16)
C019 0.062(2) 0.086(3) 0.0293(14) -0.0267(16) 0.0204(14) -0.053(2)

loop_
_atom_type_symbol
_atom_type_description
_atom_type_scat_dispersion_real
_atom_type_scat_dispersion_imag
_atom_type_scat_source
C C 0.0181 0.0091 'International Tables Vol C Tables 4.2.6.8 and 6.1.1.4'
H H 0.0000 0.0000 'International Tables Vol C Tables 4.2.6.8 and 6.1.1.4'
N N 0.0311 0.0180 'International Tables Vol C Tables 4.2.6.8 and 6.1.1.4'
Ni Ni -3.0029 0.5091 'International Tables Vol C Tables 4.2.6.8 and 6.1.1.4'
O O 0.0492 0.0322 'International Tables Vol C Tables 4.2.6.8 and 6.1.1.4'

loop_
_exptl_crystal_face_index_h
_exptl_crystal_face_index_k
_exptl_crystal_face_index_l
_exptl_crystal_face_perp_dist
_exptl_oxdiff_crystal_face_indexfrac_h
_exptl_oxdiff_crystal_face_indexfrac_k
_exptl_oxdiff_crystal_face_indexfrac_l
_exptl_oxdiff_crystal_face_x
_exptl_oxdiff_crystal_face_y
_exptl_oxdiff_crystal_face_z
-2 0 -5 0.0773 -1.9916 0.0049 -4.9979 0.0114 0.0241 -0.5744
2 0 5 0.0773 1.9916 -0.0049 4.9979 -0.0114 -0.0241 0.5744
0 2 2 0.0444 -0.0063 2.4941 2.0018 0.0346 -0.3739 0.0436
0 -2 -2 0.0444 0.0063 -2.4941 -2.0018 -0.0346 0.3739 -0.0436
5 5 -5 0.0299 4.9924 4.5062 -4.9937 -0.8721 -0.1395 -0.1829
-5 -5 5 0.0299 -4.9924 -4.5062 4.9937 0.8721 0.1395 0.1829
1 -2 -1 0.0254 1.0031 -1.9951 -1.0017 -0.1149 0.3405 0.0995
-1 2 1 0.0254 -1.0031 1.9951 1.0017 0.1149 -0.3405 -0.0995
0 2 3 0.0295 -0.0075 2.4927 3.0014 0.0775 -0.4020 0.1240
0 -2 -3 0.0295 0.0075 -2.4927 -3.0014 -0.0775 0.4020 -0.1240
3 4 -1 0.0132 2.9910 3.9993 -0.9957 -0.4641 -0.3052 -0.0099
-3 -4 1 0.0132 -2.9910 -3.9993 0.9957 0.4641 0.3052 0.0099

loop_
_geom_angle_atom_site_label_1
_geom_angle_atom_site_label_2
_geom_angle_atom_site_label_3
_geom_angle
_geom_angle_site_symmetry_1
_geom_angle_site_symmetry_3
O002 Ni01 O004 147.90(9) 2_667 .
O002 Ni01 O005 87.82(9) 2_667 .
O002 Ni01 N009 88.62(8) 2_667 .
O002 Ni01 N00A 96.57(8) 2_667 1_456
O003 Ni01 O002 117.37(8) . 2_667
O003 Ni01 O004 94.52(9) . .
O003 Ni01 O005 154.72(8) . .
O003 Ni01 N009 89.00(9) . .
O003 Ni01 N00A 88.47(9) . 1_456
O005 Ni01 O004 60.21(9) . .
N009 Ni01 O004 88.37(8) . .
N009 Ni01 O005 89.57(9) . .
N009 Ni01 N00A 174.81(9) . 1_456
N00A Ni01 O004 87.32(8) 1_456 .
N00A Ni01 O005 90.79(9) 1_456 .
C00F O002 Ni01 149.76(17) . 2_667
C00F O003 Ni01 130.78(16) . .
N00E O004 Ni01 90.96(16) . .
N00E O005 Ni01 91.51(18) . .
C00P N009 Ni01 121.68(17) . .
C00S N009 Ni01 120.46(19) . .
C00S N009 C00P 117.8(2) . .
C00Q N00A Ni01 118.26(18) . 1_654
C014 N00A Ni01 124.36(19) . 1_654
C014 N00A C00Q 117.4(2) . .
C00T N00C C00U 117.6(3) . .
C00T N00C C013 125.9(2) . .
C013 N00C C00U 116.4(3) . .
C00V N00D C00L 118.2(2) . .
C00V N00D C00W 124.9(2) . .
C00W N00D C00L 116.8(3) . .
O004 N00E O005 117.3(2) . .
O00G N00E O004 121.1(3) . .
O00G N00E O005 121.6(3) . .
O002 C00F C00J 116.4(2) . .
O003 C00F O002 126.7(2) . .
O003 C00F C00J 116.9(2) . .
C00H C00H C00I 119.4(3) 2_657 .
C00H C00H C015 118.7(3) 2_657 .
C00I C00H C015 121.9(3) . .
C00H C00I H00I 119.6 . .
C00J C00I C00H 120.7(3) . .
C00J C00I H00I 119.6 . .
C00I C00J C00F 120.4(3) . .
C00I C00J C011 119.9(2) . 2_657
C011 C00J C00F 119.7(2) 2_657 .
C00N C00K C012 118.6(3) . .
C00O C00K C00N 119.2(3) . .
C00O C00K C012 122.2(3) . .
C00R C00L N00D 120.4(3) . .
C00Y C00L N00D 119.6(3) . .
C00Y C00L C00R 120.0(3) . .
C00N C00M C00W 119.9(3) . .
C016 C00M C00N 120.9(3) . .
C016 C00M C00W 119.2(3) . .
C00K C00N C00X 118.9(3) . .
C00M C00N C00K 119.6(3) . .
C00M C00N C00X 121.5(3) . .
C00K C00O C013 119.9(3) . .
C00Z C00O C00K 121.4(3) . .
C00Z C00O C013 118.7(3) . .
N009 C00P H00P 118.3 . .
N009 C00P C00R 123.3(3) . .
C00R C00P H00P 118.3 . .
N00A C00Q H00Q 118.3 . .
N00A C00Q C010 123.3(3) . .
C010 C00Q H00Q 118.3 . .
C00L C00R H00R 121.3 . .
C00P C00R C00L 117.5(3) . .
C00P C00R H00R 121.3 . .
N009 C00S H00S 118.5 . .
N009 C00S C00Y 123.0(3) . .
C00Y C00S H00S 118.5 . .
O008 C00T N00C 120.3(3) . .
O008 C00T C012 123.0(3) . .
N00C C00T C012 116.6(3) . .
C010 C00U N00C 120.4(3) . .
C010 C00U C019 119.9(3) . .
C019 C00U N00C 119.7(3) . .
O006 C00V N00D 121.4(2) . .
O006 C00V C00X 121.6(3) . .
N00D C00V C00X 117.0(3) . .
O00B C00W N00D 120.2(3) . .
O00B C00W C00M 123.6(3) . .
N00D C00W C00M 116.2(3) . .
C00N C00X C00V 119.2(3) . .
C017 C00X C00N 120.3(3) . .
C017 C00X C00V 120.3(3) . .
C00L C00Y C00S 118.3(3) . .
C00L C00Y H00Y 120.9 . .
C00S C00Y H00Y 120.9 . .
C00O C00Z H00Z 120.2 . .
C00O C00Z C017 119.5(3) . .
C017 C00Z H00Z 120.2 . .
C00Q C010 C00U 118.4(3) . .
C00Q C010 H010 120.8 . .
C00U C010 H010 120.8 . .
C00J C011 H011 119.8 2_657 .
C015 C011 C00J 120.3(2) . 2_657
C015 C011 H011 119.8 . .
C00K C012 C00T 119.2(3) . .
C018 C012 C00K 120.4(3) . .
C018 C012 C00T 120.3(3) . .
O007 C013 N00C 120.2(2) . .
O007 C013 C00O 123.8(3) . .
N00C C013 C00O 115.9(3) . .
N00A C014 H014 118.5 . .
N00A C014 C019 123.0(3) . .
C019 C014 H014 118.5 . .
C00H C015 H015 119.5 . .
C011 C015 C00H 121.0(3) . .
C011 C015 H015 119.5 . .
C00M C016 H016 120.2 . .
C00M C016 C018 119.5(3) . .
C018 C016 H016 120.2 . .
C00X C017 C00Z 120.5(3) . .
C00X C017 H017 119.7 . .
C00Z C017 H017 119.7 . .
C012 C018 C016 120.8(3) . .
C012 C018 H018 119.6 . .
C016 C018 H018 119.6 . .
C00U C019 C014 118.0(3) . .
C00U C019 H019 121.0 . .
C014 C019 H019 121.0 . .

loop_
_geom_bond_atom_site_label_1
_geom_bond_atom_site_label_2
_geom_bond_distance
_geom_bond_site_symmetry_2
Ni01 O002 1.9945(18) 2_667
Ni01 O003 1.993(2) .
Ni01 O004 2.1738(19) .
Ni01 O005 2.153(2) .
Ni01 N009 2.081(2) .
Ni01 N00A 2.091(2) 1_456
O002 Ni01 1.9945(18) 2_667
O002 C00F 1.253(3) .
O003 C00F 1.249(3) .
O004 N00E 1.263(4) .
O005 N00E 1.278(4) .
O006 C00V 1.219(4) .
O007 C013 1.210(4) .
O008 C00T 1.212(4) .
N009 C00P 1.342(4) .
N009 C00S 1.338(4) .
N00A Ni01 2.091(2) 1_654
N00A C00Q 1.349(4) .
N00A C014 1.341(4) .
O00B C00W 1.213(4) .
N00C C00T 1.394(4) .
N00C C00U 1.441(3) .
N00C C013 1.419(5) .
N00D C00L 1.444(3) .
N00D C00V 1.390(4) .
N00D C00W 1.418(4) .
N00E O00G 1.227(4) .
C00F C00J 1.502(4) .
C00H C00H 1.412(6) 2_657
C00H C00I 1.418(4) .
C00H C015 1.421(4) .
C00I H00I 0.9500 .
C00I C00J 1.369(4) .
C00J C011 1.420(4) 2_657
C00K C00N 1.415(4) .
C00K C00O 1.402(5) .
C00K C012 1.419(5) .
C00L C00R 1.389(4) .
C00L C00Y 1.379(5) .
C00M C00N 1.398(5) .
C00M C00W 1.483(4) .
C00M C016 1.379(5) .
C00N C00X 1.421(5) .
C00O C00Z 1.375(5) .
C00O C013 1.484(4) .
C00P H00P 0.9500 .
C00P C00R 1.385(4) .
C00Q H00Q 0.9500 .
C00Q C010 1.373(4) .
C00R H00R 0.9500 .
C00S H00S 0.9500 .
C00S C00Y 1.381(4) .
C00T C012 1.488(4) .
C00U C010 1.378(4) .
C00U C019 1.379(5) .
C00V C00X 1.488(4) .
C00X C017 1.377(5) .
C00Y H00Y 0.9500 .
C00Z H00Z 0.9500 .
C00Z C017 1.408(4) .
C010 H010 0.9500 .
C011 C00J 1.419(4) 2_657
C011 H011 0.9500 .
C011 C015 1.363(4) .
C012 C018 1.369(5) .
C014 H014 0.9500 .
C014 C019 1.391(4) .
C015 H015 0.9500 .
C016 H016 0.9500 .
C016 C018 1.407(4) .
C017 H017 0.9500 .
C018 H018 0.9500 .
C019 H019 0.9500 .

loop_
_geom_torsion_atom_site_label_1
_geom_torsion_atom_site_label_2
_geom_torsion_atom_site_label_3
_geom_torsion_atom_site_label_4
_geom_torsion
_geom_torsion_site_symmetry_1
_geom_torsion_site_symmetry_4
Ni01 O002 C00F O003 -26.8(6) 2_667 .
Ni01 O002 C00F C00J 153.5(3) 2_667 .
Ni01 O003 C00F O002 -28.1(4) . .
Ni01 O003 C00F C00J 151.56(19) . .
Ni01 O004 N00E O005 0.6(2) . .
Ni01 O004 N00E O00G -178.8(3) . .
Ni01 O005 N00E O004 -0.6(3) . .
Ni01 O005 N00E O00G 178.8(3) . .
Ni01 N009 C00P C00R 178.9(2) . .
Ni01 N009 C00S C00Y -177.9(2) . .
Ni01 N00A C00Q C010 178.1(2) 1_654 .
Ni01 N00A C014 C019 -177.8(3) 1_654 .
O002 C00F C00J C00I 166.1(3) . .
O002 C00F C00J C011 -14.1(4) . 2_657
O003 C00F C00J C00I -13.5(4) . .
O003 C00F C00J C011 166.2(3) . 2_657
O006 C00V C00X C00N -171.3(3) . .
O006 C00V C00X C017 4.1(4) . .
O008 C00T C012 C00K -179.2(3) . .
O008 C00T C012 C018 2.0(5) . .
N009 C00P C00R C00L -1.6(5) . .
N009 C00S C00Y C00L -0.5(5) . .
N00A C00Q C010 C00U 0.1(5) . .
N00A C014 C019 C00U -0.5(6) . .
N00C C00T C012 C00K -0.7(4) . .
N00C C00T C012 C018 -179.5(3) . .
N00C C00U C010 C00Q 179.5(3) . .
N00C C00U C019 C014 -179.3(3) . .
N00D C00L C00R C00P 179.5(3) . .
N00D C00L C00Y C00S -178.5(3) . .
N00D C00V C00X C00N 8.0(4) . .
N00D C00V C00X C017 -176.6(3) . .
C00H C00H C00I C00J -2.0(5) 2_657 .
C00H C00H C015 C011 0.3(5) 2_657 .
C00H C00I C00J C00F -178.5(2) . .
C00H C00I C00J C011 1.7(4) . 2_657
C00I C00H C015 C011 179.0(3) . .
C00J C011 C015 C00H 0.0(5) 2_657 .
C00K C00N C00X C00V 173.6(3) . .
C00K C00N C00X C017 -1.7(4) . .
C00K C00O C00Z C017 -0.5(5) . .
C00K C00O C013 O007 -177.5(3) . .
C00K C00O C013 N00C 4.8(4) . .
C00K C012 C018 C016 -0.2(5) . .
C00L N00D C00V O006 1.0(4) . .
C00L N00D C00V C00X -178.4(2) . .
C00L N00D C00W O00B -12.9(5) . .
C00L N00D C00W C00M 168.9(3) . .
C00M C00N C00X C00V -6.5(4) . .
C00M C00N C00X C017 178.2(3) . .
C00M C016 C018 C012 0.7(5) . .
C00N C00K C00O C00Z -1.9(4) . .
C00N C00K C00O C013 178.7(3) . .
C00N C00K C012 C00T 179.2(3) . .
C00N C00K C012 C018 -2.0(4) . .
C00N C00M C00W O00B -166.8(3) . .
C00N C00M C00W N00D 11.4(4) . .
C00N C00M C016 C018 1.1(5) . .
C00N C00X C017 C00Z -0.7(5) . .
C00O C00K C00N C00M -176.9(3) . .
C00O C00K C00N C00X 3.0(4) . .
C00O C00K C012 C00T -0.1(4) . .
C00O C00K C012 C018 178.7(3) . .
C00O C00Z C017 C00X 1.9(5) . .
C00P N009 C00S C00Y 0.7(4) . .
C00Q N00A C014 C019 0.6(5) . .
C00R C00L C00Y C00S -0.7(4) . .
C00S N009 C00P C00R 0.4(4) . .
C00T N00C C00U C010 -101.3(4) . .
C00T N00C C00U C019 78.2(4) . .
C00T N00C C013 O007 176.2(3) . .
C00T N00C C013 C00O -6.1(4) . .
C00T C012 C018 C016 178.6(3) . .
C00U N00C C00T O008 -1.8(4) . .
C00U N00C C00T C012 179.7(3) . .
C00U N00C C013 O007 0.5(4) . .
C00U N00C C013 C00O 178.3(2) . .
C00V N00D C00L C00R -58.3(4) . .
C00V N00D C00L C00Y 119.5(3) . .
C00V N00D C00W O00B 168.3(3) . .
C00V N00D C00W C00M -10.0(5) . .
C00V C00X C017 C00Z -176.0(3) . .
C00W N00D C00L C00R 122.8(3) . .
C00W N00D C00L C00Y -59.4(4) . .
C00W N00D C00V O006 179.8(3) . .
C00W N00D C00V C00X 0.5(4) . .
C00W C00M C00N C00K 176.5(3) . .
C00W C00M C00N C00X -3.5(5) . .
C00W C00M C016 C018 -178.7(3) . .
C00Y C00L C00R C00P 1.7(4) . .
C00Z C00O C013 O007 3.1(5) . .
C00Z C00O C013 N00C -174.6(3) . .
C010 C00U C019 C014 0.3(6) . .
C012 C00K C00N C00M 3.8(4) . .
C012 C00K C00N C00X -176.3(3) . .
C012 C00K C00O C00Z 177.4(3) . .
C012 C00K C00O C013 -2.0(4) . .
C013 N00C C00T O008 -177.4(3) . .
C013 N00C C00T C012 4.0(4) . .
C013 N00C C00U C010 74.7(4) . .
C013 N00C C00U C019 -105.7(4) . .
C013 C00O C00Z C017 178.9(3) . .
C014 N00A C00Q C010 -0.4(5) . .
C015 C00H C00I C00J 179.3(3) . .
C016 C00M C00N C00K -3.4(5) . .
C016 C00M C00N C00X 176.7(3) . .
C016 C00M C00W O00B 13.0(5) . .
C016 C00M C00W N00D -168.7(3) . .
C019 C00U C010 C00Q -0.1(5) . .

loop_
_platon_squeeze_void_nr
_platon_squeeze_void_average_x
_platon_squeeze_void_average_y
_platon_squeeze_void_average_z
_platon_squeeze_void_volume
_platon_squeeze_void_count_electrons
_platon_squeeze_void_content
1 -0.011 0.000 -0.005 892 255 '6(C3 H7 N O)'
